data_2209120
loop_
_publ_author_name
'Li-Na Yin'
'Qing-Xiang Liu'
'Xiu-Mei Wu'
'Feng-Jin Cheng'
'Jian-Hua Guo'

_publ_section_title
;
 9,10-Bis(dichloroethylaminomethyl)anthracene
;
_journal_coeditor_code CF2026
_journal_issue 6
_journal_name_full 'Acta Crystallographica Section E'
_journal_page_first o2510
_journal_page_last o2511
_journal_paper_doi 10.1107/S1600536806019167
_journal_volume 62
_journal_year 2006
_chemical_formula_iupac 'C24 H28 Cl4 N2'
_chemical_formula_moiety 'C24 H28 Cl4 N2'
_chemical_formula_sum 'C24 H28 Cl4 N2'
_chemical_formula_weight 486.28
_chemical_melting_point 162
_chemical_name_systematic
;
9,10-Bis(dichloroethylaminomethyl)anthracene
;
_space_group_IT_number 14
_symmetry_cell_setting monoclinic
_symmetry_space_group_name_Hall '-P 2ybc'
_symmetry_space_group_name_H-M 'P 1 21/c 1'
_atom_sites_solution_hydrogens geom
_atom_sites_solution_primary direct
_atom_sites_solution_secondary difmap
_audit_creation_method SHELXL-97
_cell_angle_alpha 90.00
_cell_angle_beta 92.8790(10)
_cell_angle_gamma 90.00
_cell_formula_units_Z 2
_cell_length_a 13.3505(12)
_cell_length_b 10.6953(10)
_cell_length_c 8.3412(8)
_cell_measurement_reflns_used 2134
_cell_measurement_temperature 293(2)
_cell_measurement_theta_max 25.06
_cell_measurement_theta_min 3.06
_cell_volume 1189.52(19)
_computing_cell_refinement 'SAINT (Bruker, 2000)'
_computing_data_collection 'SMART (Bruker, 2000)'
_computing_data_reduction SAINT
_computing_molecular_graphics 'SHELXTL (Sheldrick, 1997b)'
_computing_publication_material SHELXTL
_computing_structure_refinement 'SHELXL97 (Sheldrick, 1997a)'
_computing_structure_solution 'SHELXS97 (Sheldrick, 1990)'
_diffrn_ambient_temperature 293(2)
_diffrn_measured_fraction_theta_full 0.999
_diffrn_measured_fraction_theta_max 0.999
_diffrn_measurement_device_type 'Bruker SMART CCD area-detector'
_diffrn_measurement_method '\f and \w'
_diffrn_radiation_monochromator graphite
_diffrn_radiation_source 'fine-focus sealed tube'
_diffrn_radiation_type MoK\a
_diffrn_radiation_wavelength 0.71073
_diffrn_reflns_av_R_equivalents 0.0167
_diffrn_reflns_av_sigmaI/netI 0.0178
_diffrn_reflns_limit_h_max 15
_diffrn_reflns_limit_h_min -15
_diffrn_reflns_limit_k_max 12
_diffrn_reflns_limit_k_min -12
_diffrn_reflns_limit_l_max 9
_diffrn_reflns_limit_l_min -7
_diffrn_reflns_number 6278
_diffrn_reflns_theta_full 25.03
_diffrn_reflns_theta_max 25.03
_diffrn_reflns_theta_min 3.06
_diffrn_standards_number 0
_exptl_absorpt_coefficient_mu 0.512
_exptl_absorpt_correction_T_max 0.921
_exptl_absorpt_correction_T_min 0.891
_exptl_absorpt_correction_type multi-scan
_exptl_absorpt_process_details '(SADABS; Sheldrick, 1996)'
_exptl_crystal_colour yellow
_exptl_crystal_density_diffrn 1.358
_exptl_crystal_density_method 'not measured'
_exptl_crystal_description block
_exptl_crystal_F_000 508
_exptl_crystal_size_max 0.22
_exptl_crystal_size_mid 0.20
_exptl_crystal_size_min 0.16
_refine_diff_density_max 0.254
_refine_diff_density_min -0.249
_refine_ls_extinction_coef 0.0134(15)
_refine_ls_extinction_expression Fc^*^=kFc[1+0.001xFc^2^\l^3^/sin(2\q)]^-1/4^
_refine_ls_extinction_method SHELXL97
_refine_ls_goodness_of_fit_ref 1.066
_refine_ls_hydrogen_treatment constr
_refine_ls_matrix_type full
_refine_ls_number_parameters 137
_refine_ls_number_reflns 2093
_refine_ls_number_restraints 0
_refine_ls_restrained_S_all 1.066
_refine_ls_R_factor_all 0.0427
_refine_ls_R_factor_gt 0.0322
_refine_ls_shift/su_max 0.000
_refine_ls_shift/su_mean 0.000
_refine_ls_structure_factor_coef Fsqd
_refine_ls_weighting_details 'calc w=1/[\s^2^(Fo^2^)+(0.0356P)^2^+0.408P] where P=(Fo^2^+2Fc^2^)/3'
_refine_ls_weighting_scheme calc
_refine_ls_wR_factor_gt 0.0844
_refine_ls_wR_factor_ref 0.0888
_reflns_number_gt 1669
_reflns_number_total 2093
_reflns_threshold_expression I>2\s(I)
_cod_data_source_file cf2026.cif
_cod_data_source_block 2
_cod_depositor_comments
;
The following automatic conversions were performed:
'_symmetry_cell_setting' value 'Monoclinic' changed to 'monoclinic'
according to '/home/saulius/struct/CIF-dictionaries/cif_core.dic'
dictionary named 'cif_core.dic' version 2.4.1 from 2010-06-29.

Automatic conversion script
Id: cif_fix_enum 1527 2010-12-29 10:47:43Z saulius 

The following automatic conversions were performed:

'_symmetry_cell_setting' value 'Monoclinic' changed to 'monoclinic'
according to /home/saulius/struct/CIF-dictionaries/cif_core.dic
dictionary named 'cif_core.dic' version 2.4.1 from 2010-06-29.

Automatic conversion script
Id: cif_fix_values 1715 2011-07-08 13:25:40Z adriana 
;
_cod_original_sg_symbol_H-M 'P 21/c'
_cod_database_code 2209120
_cod_database_fobs_code 2209120

loop_
_symmetry_equiv_pos_as_xyz
'x, y, z'
'-x, y+1/2, -z+1/2'
'-x, -y, -z'
'x, -y-1/2, z-1/2'

loop_
_atom_site_type_symbol
_atom_site_label
_atom_site_fract_x
_atom_site_fract_y
_atom_site_fract_z
_atom_site_U_iso_or_equiv
_atom_site_adp_type
_atom_site_calc_flag
_atom_site_refinement_flags
_atom_site_occupancy
Cl Cl1 0.31311(4) 0.58536(6) 0.11368(6) 0.0739(2) Uani d . 1
Cl Cl2 0.43369(5) 0.28429(6) 0.63139(8) 0.0828(2) Uani d . 1
N N1 0.28120(10) 0.51499(14) 0.58006(17) 0.0439(4) Uani d . 1
C C1 0.30892(18) 0.5031(2) 0.2998(2) 0.0631(6) Uani d . 1
H H1A 0.2608 0.4354 0.2882 0.076 Uiso calc R 1
H H1B 0.3742 0.4670 0.3268 0.076 Uiso calc R 1
C C2 0.28016(14) 0.58725(18) 0.4317(2) 0.0480(4) Uani d . 1
H H2A 0.3271 0.6562 0.4430 0.058 Uiso calc R 1
H H2B 0.2137 0.6212 0.4078 0.058 Uiso calc R 1
C C3 0.37449(14) 0.5251(2) 0.6764(2) 0.0539(5) Uani d . 1
H H3A 0.3685 0.5925 0.7531 0.065 Uiso calc R 1
H H3B 0.4280 0.5467 0.6069 0.065 Uiso calc R 1
C C4 0.40266(15) 0.4070(2) 0.7658(3) 0.0649(6) Uani d . 1
H H4A 0.3471 0.3806 0.8283 0.078 Uiso calc R 1
H H4B 0.4596 0.4234 0.8395 0.078 Uiso calc R 1
C C5 0.19394(12) 0.53235(19) 0.6777(2) 0.0470(4) Uani d . 1
H H5A 0.1969 0.6153 0.7247 0.056 Uiso calc R 1
H H5B 0.1974 0.4722 0.7648 0.056 Uiso calc R 1
C C6 0.09445(12) 0.51724(16) 0.5842(2) 0.0413(4) Uani d . 1
C C7 0.06525(12) 0.39764(16) 0.5287(2) 0.0417(4) Uani d . 1
C C8 0.12792(14) 0.29072(18) 0.5557(2) 0.0513(5) Uani d . 1
H H8 0.1903 0.3007 0.6089 0.062 Uiso calc R 1
C C9 0.09895(16) 0.17556(19) 0.5063(2) 0.0587(5) Uani d . 1
H H9 0.1411 0.1075 0.5266 0.070 Uiso calc R 1
C C10 0.00580(17) 0.15792(19) 0.4244(3) 0.0593(5) Uani d . 1
H H10 -0.0134 0.0783 0.3903 0.071 Uiso calc R 1
C C11 -0.05615(15) 0.25555(18) 0.3946(2) 0.0527(5) Uani d . 1
H H11 -0.1177 0.2416 0.3403 0.063 Uiso calc R 1
C C12 -0.03016(12) 0.38025(16) 0.4440(2) 0.0415(4) Uani d . 1

loop_
_atom_site_aniso_label
_atom_site_aniso_U_11
_atom_site_aniso_U_22
_atom_site_aniso_U_33
_atom_site_aniso_U_12
_atom_site_aniso_U_13
_atom_site_aniso_U_23
Cl1 0.0780(4) 0.1004(5) 0.0436(3) 0.0086(3) 0.0058(2) 0.0132(3)
Cl2 0.0764(4) 0.0783(4) 0.0935(5) 0.0169(3) 0.0014(3) 0.0056(3)
N1 0.0356(8) 0.0567(9) 0.0393(8) -0.0015(7) 0.0006(6) 0.0055(7)
C1 0.0807(15) 0.0655(13) 0.0428(11) 0.0061(11) 0.0008(10) 0.0045(9)
C2 0.0444(10) 0.0538(11) 0.0459(10) 0.0017(8) 0.0045(8) 0.0063(9)
C3 0.0380(10) 0.0707(13) 0.0526(11) -0.0048(9) -0.0024(8) -0.0009(10)
C4 0.0466(11) 0.0925(17) 0.0547(12) 0.0057(11) -0.0056(9) 0.0074(11)
C5 0.0412(10) 0.0599(11) 0.0399(10) -0.0022(8) 0.0012(7) -0.0007(9)
C6 0.0366(9) 0.0512(10) 0.0362(9) -0.0028(8) 0.0039(7) 0.0007(8)
C7 0.0382(9) 0.0486(10) 0.0387(9) 0.0001(8) 0.0065(7) 0.0024(8)
C8 0.0462(10) 0.0543(11) 0.0535(11) 0.0043(9) 0.0034(8) 0.0044(9)
C9 0.0625(13) 0.0511(12) 0.0631(13) 0.0113(10) 0.0090(10) 0.0051(10)
C10 0.0723(14) 0.0438(11) 0.0623(13) -0.0035(10) 0.0084(11) -0.0035(10)
C11 0.0512(11) 0.0528(11) 0.0541(12) -0.0083(9) 0.0026(9) -0.0029(9)
C12 0.0396(9) 0.0469(10) 0.0385(9) -0.0036(8) 0.0074(7) -0.0006(8)

loop_
_atom_type_symbol
_atom_type_description
_atom_type_scat_dispersion_real
_atom_type_scat_dispersion_imag
_atom_type_scat_source
C C 0.0033 0.0016 'International Tables Vol C Tables 4.2.6.8 and 6.1.1.4'
H H 0.0000 0.0000 'International Tables Vol C Tables 4.2.6.8 and 6.1.1.4'
N N 0.0061 0.0033 'International Tables Vol C Tables 4.2.6.8 and 6.1.1.4'
Cl Cl 0.1484 0.1585 'International Tables Vol C Tables 4.2.6.8 and 6.1.1.4'

loop_
_geom_angle_atom_site_label_1
_geom_angle_atom_site_label_2
_geom_angle_atom_site_label_3
_geom_angle_site_symmetry_1
_geom_angle
C3 N1 C2 . 113.68(14)
C3 N1 C5 . 111.51(14)
C2 N1 C5 . 115.48(14)
C2 C1 Cl1 . 111.44(15)
C2 C1 H1A . 109.3
Cl1 C1 H1A . 109.3
C2 C1 H1B . 109.3
Cl1 C1 H1B . 109.3
H1A C1 H1B . 108.0
N1 C2 C1 . 108.39(16)
N1 C2 H2A . 110.0
C1 C2 H2A . 110.0
N1 C2 H2B . 110.0
C1 C2 H2B . 110.0
H2A C2 H2B . 108.4
N1 C3 C4 . 113.46(16)
N1 C3 H3A . 108.9
C4 C3 H3A . 108.9
N1 C3 H3B . 108.9
C4 C3 H3B . 108.9
H3A C3 H3B . 107.7
C3 C4 Cl2 . 111.43(15)
C3 C4 H4A . 109.3
Cl2 C4 H4A . 109.3
C3 C4 H4B . 109.3
Cl2 C4 H4B . 109.3
H4A C4 H4B . 108.0
N1 C5 C6 . 113.66(14)
N1 C5 H5A . 108.8
C6 C5 H5A . 108.8
N1 C5 H5B . 108.8
C6 C5 H5B . 108.8
H5A C5 H5B . 107.7
C12 C6 C7 3_566 119.79(15)
C12 C6 C5 3_566 121.04(16)
C7 C6 C5 . 119.15(15)
C6 C7 C8 . 121.65(16)
C6 C7 C12 . 120.20(15)
C8 C7 C12 . 118.15(16)
C9 C8 C7 . 121.73(18)
C9 C8 H8 . 119.1
C7 C8 H8 . 119.1
C8 C9 C10 . 120.38(19)
C8 C9 H9 . 119.8
C10 C9 H9 . 119.8
C11 C10 C9 . 120.46(19)
C11 C10 H10 . 119.8
C9 C10 H10 . 119.8
C10 C11 C12 . 122.05(18)
C10 C11 H11 . 119.0
C12 C11 H11 . 119.0
C6 C12 C11 3_566 122.74(16)
C6 C12 C7 3_566 120.02(15)
C11 C12 C7 . 117.23(16)

loop_
_geom_bond_atom_site_label_1
_geom_bond_atom_site_label_2
_geom_bond_site_symmetry_2
_geom_bond_distance
Cl1 C1 . 1.787(2)
Cl2 C4 . 1.788(2)
N1 C3 . 1.452(2)
N1 C2 . 1.459(2)
N1 C5 . 1.466(2)
C1 C2 . 1.487(3)
C1 H1A . 0.970
C1 H1B . 0.970
C2 H2A . 0.970
C2 H2B . 0.970
C3 C4 . 1.505(3)
C3 H3A . 0.970
C3 H3B . 0.970
C4 H4A . 0.970
C4 H4B . 0.970
C5 C6 . 1.515(2)
C5 H5A . 0.970
C5 H5B . 0.970
C6 C12 3_566 1.405(2)
C6 C7 . 1.409(2)
C7 C8 . 1.428(3)
C7 C12 . 1.437(2)
C8 C9 . 1.349(3)
C8 H8 . 0.930
C9 C10 . 1.401(3)
C9 H9 . 0.930
C10 C11 . 1.347(3)
C10 H10 . 0.930
C11 C12 . 1.433(3)
C11 H11 . 0.930
C12 C6 3_566 1.405(2)

loop_
_geom_torsion_atom_site_label_1
_geom_torsion_atom_site_label_2
_geom_torsion_atom_site_label_3
_geom_torsion_atom_site_label_4
_geom_torsion_site_symmetry_1
_geom_torsion_site_symmetry_4
_geom_torsion
C3 N1 C2 C1 . . 95.39(19)
C5 N1 C2 C1 . . -133.89(17)
Cl1 C1 C2 N1 . . -178.33(13)
C2 N1 C3 C4 . . -146.04(17)
C5 N1 C3 C4 . . 81.3(2)
N1 C3 C4 Cl2 . . 67.44(19)
C3 N1 C5 C6 . . -177.53(15)
C2 N1 C5 C6 . . 50.7(2)
N1 C5 C6 C12 . 3_566 -112.04(18)
N1 C5 C6 C7 . . 69.6(2)
C12 C6 C7 C8 3_566 . -179.54(16)
C5 C6 C7 C8 . . -1.2(2)
C12 C6 C7 C12 3_566 . -0.3(3)
C5 C6 C7 C12 . . 178.09(15)
C6 C7 C8 C9 . . 178.25(18)
C12 C7 C8 C9 . . -1.0(3)
C7 C8 C9 C10 . . 0.7(3)
C8 C9 C10 C11 . . -0.3(3)
C9 C10 C11 C12 . . 0.2(3)
C10 C11 C12 C6 . 3_566 -179.14(18)
C10 C11 C12 C7 . . -0.5(3)
C6 C7 C12 C6 . 3_566 0.3(3)
C8 C7 C12 C6 . 3_566 179.56(15)
C6 C7 C12 C11 . . -178.41(16)
C8 C7 C12 C11 . . 0.9(2)
